data_4108765
loop_
_publ_author_name
'Kevin D. Hesp'
'Robert McDonald'
'Michael J. Ferguson'
'Mark Stradiotto'

_publ_section_title
;
 New Cationic and Zwitterionic Cp*M(\k2-P,S) Complexes (M = Rh, Ir):
 Divergent Reactivity Pathways Arising from Alternative Modes of Ancillary
 Ligand Participation in Substrate Activation
;
_journal_name_full 'Journal of the American Chemical Society'
_journal_page_first 16394
_journal_page_last 16406
_journal_paper_doi 10.1021/ja8062277
_journal_volume 130
_journal_year 2008
_chemical_formula_moiety 'C26 H35 Ir O P S, C F3 O3 S'
_chemical_formula_sum 'C27 H35 F3 Ir O4 P S2'
_chemical_formula_weight 767.84
_chemical_name_systematic
;
 ?
;
_space_group_IT_number 2
_symmetry_cell_setting triclinic
_symmetry_space_group_name_Hall '-P 1'
_symmetry_space_group_name_H-M 'P -1'
_atom_sites_solution_hydrogens geom
_atom_sites_solution_primary direct
_atom_sites_solution_secondary difmap
_audit_creation_method SHELXL-97
_cell_angle_alpha 80.643(2)
_cell_angle_beta 75.359(2)
_cell_angle_gamma 80.987(2)
_cell_formula_units_Z 2
_cell_length_a 9.1759(8)
_cell_length_b 10.9655(8)
_cell_length_c 15.4658(9)
_cell_measurement_reflns_used 2540
_cell_measurement_temperature 193(2)
_cell_measurement_theta_max 27.46
_cell_measurement_theta_min 2.74
_cell_volume 1474.66(19)
_computing_cell_refinement 'Bruker SAINT (Bruker, 1997)'
_computing_data_collection 'Bruker SMART (Bruker, 1997)'
_computing_data_reduction 'Bruker SAINT (Bruker, 1997)'
_computing_molecular_graphics 'Bruker SHELXTL (Bruker, 1997)'
_computing_publication_material 'Bruker SHELXTL (Bruker, 1997)'
_computing_structure_refinement 'SHELXL-97 (Sheldrick, 1997)'
_computing_structure_solution 'SHELXS-97 (Sheldrick, 1990)'
_diffrn_ambient_temperature 193(2)
_diffrn_detector_area_resol_mean 8.192
_diffrn_measured_fraction_theta_full 0.989
_diffrn_measured_fraction_theta_max 0.989
_diffrn_measurement_device_type 'Bruker PLATFORM diffractometer/SMART 1000 CCD area detector'
_diffrn_measurement_method '\w scans'
_diffrn_radiation_monochromator graphite
_diffrn_radiation_source 'fine-focus sealed tube'
_diffrn_radiation_type MoK\a
_diffrn_radiation_wavelength 0.71073
_diffrn_reflns_av_R_equivalents 0.0000
_diffrn_reflns_av_sigmaI/netI 0.0343
_diffrn_reflns_limit_h_max 11
_diffrn_reflns_limit_h_min -11
_diffrn_reflns_limit_k_max 14
_diffrn_reflns_limit_k_min -13
_diffrn_reflns_limit_l_max 20
_diffrn_reflns_limit_l_min 0
_diffrn_reflns_number 12226
_diffrn_reflns_theta_full 27.53
_diffrn_reflns_theta_max 27.53
_diffrn_reflns_theta_min 1.90
_diffrn_standards_decay_% 0
_diffrn_standards_interval_time 0
_diffrn_standards_number 0
_exptl_absorpt_coefficient_mu 4.773
_exptl_absorpt_correction_T_max 0.7165
_exptl_absorpt_correction_T_min 0.2878
_exptl_absorpt_correction_type multi-scan
_exptl_absorpt_process_details 'TWINABS (Sheldrick, 2002)'
_exptl_crystal_colour yellow
_exptl_crystal_density_diffrn 1.729
_exptl_crystal_description block
_exptl_crystal_F_000 760
_exptl_crystal_size_max 0.34
_exptl_crystal_size_mid 0.22
_exptl_crystal_size_min 0.07
_refine_diff_density_max 2.286
_refine_diff_density_min -0.946
_refine_diff_density_rms 0.143
_refine_ls_extinction_method none
_refine_ls_goodness_of_fit_ref 1.027
_refine_ls_hydrogen_treatment constr
_refine_ls_matrix_type full
_refine_ls_number_parameters 349
_refine_ls_number_reflns 12226
_refine_ls_number_restraints 0
_refine_ls_restrained_S_all 1.027
_refine_ls_R_factor_all 0.0408
_refine_ls_R_factor_gt 0.0378
_refine_ls_shift/su_max 0.001
_refine_ls_shift/su_mean 0.000
_refine_ls_structure_factor_coef Fsqd
_refine_ls_weighting_details 'calc w=1/[\s^2^(Fo^2^)+(0.0678P)^2^+0.0000P] where P=(Fo^2^+2Fc^2^)/3'
_refine_ls_weighting_scheme calc
_refine_ls_wR_factor_gt 0.0932
_refine_ls_wR_factor_ref 0.0945
_reflns_number_gt 11389
_reflns_number_total 12226
_reflns_threshold_expression I>2\s(I)
_cod_data_source_file ja8062277_si_001_4.cif
_cod_data_source_block dal0804
_cod_database_code 4108765

loop_
_symmetry_equiv_pos_as_xyz
'x, y, z'
'-x, -y, -z'

loop_
_atom_site_label
_atom_site_type_symbol
_atom_site_fract_x
_atom_site_fract_y
_atom_site_fract_z
_atom_site_U_iso_or_equiv
_atom_site_adp_type
_atom_site_occupancy
_atom_site_symmetry_multiplicity
_atom_site_calc_flag
_atom_site_refinement_flags
Ir Ir 0.252187(17) 0.104343(14) 0.222760(11) 0.02362(5) Uani 1 1 d .
S1 S 0.33573(15) 0.19688(11) 0.07154(8) 0.0398(3) Uani 1 1 d .
P P 0.16837(12) 0.30942(9) 0.25476(7) 0.0233(2) Uani 1 1 d .
O O -0.0366(4) 0.0706(4) 0.1769(3) 0.0537(10) Uani 1 1 d .
C1 C 0.2502(6) 0.4399(5) -0.0124(3) 0.0430(12) Uani 1 1 d .
H1A H 0.1995 0.4125 -0.0541 0.052 Uiso 1 1 calc R
H1B H 0.3559 0.4528 -0.0441 0.052 Uiso 1 1 calc R
C2 C 0.2449(5) 0.3478(4) 0.0727(3) 0.0343(10) Uani 1 1 d .
C3 C 0.1658(5) 0.3988(4) 0.1472(3) 0.0287(9) Uani 1 1 d .
C3A C 0.1120(5) 0.5306(4) 0.1195(3) 0.0328(10) Uani 1 1 d .
C4 C 0.0230(5) 0.6218(4) 0.1691(3) 0.0356(10) Uani 1 1 d .
H4 H -0.0150 0.6048 0.2323 0.043 Uiso 1 1 calc R
C5 C -0.0085(7) 0.7394(5) 0.1225(4) 0.0482(13) Uani 1 1 d .
H5 H -0.0679 0.8034 0.1553 0.058 Uiso 1 1 calc R
C6 C 0.0428(7) 0.7652(5) 0.0321(4) 0.0543(15) Uani 1 1 d .
H6 H 0.0190 0.8463 0.0027 0.065 Uiso 1 1 calc R
C7 C 0.1304(7) 0.6736(5) -0.0181(4) 0.0505(14) Uani 1 1 d .
H7 H 0.1669 0.6915 -0.0814 0.061 Uiso 1 1 calc R
C7A C 0.1631(6) 0.5565(4) 0.0260(3) 0.0386(11) Uani 1 1 d .
C10 C 0.0676(5) 0.0906(4) 0.1945(4) 0.0363(11) Uani 1 1 d .
C11 C -0.0198(5) 0.3425(4) 0.3290(3) 0.0305(9) Uani 1 1 d .
H11 H -0.0332 0.4331 0.3352 0.037 Uiso 1 1 calc R
C12 C -0.0288(6) 0.2729(5) 0.4229(4) 0.0572(16) Uani 1 1 d .
H12A H -0.1289 0.2955 0.4615 0.069 Uiso 1 1 calc R
H12B H 0.0499 0.2952 0.4480 0.069 Uiso 1 1 calc R
H12C H -0.0133 0.1831 0.4199 0.069 Uiso 1 1 calc R
C13 C -0.1487(5) 0.3217(6) 0.2891(4) 0.0512(14) Uani 1 1 d .
H13A H -0.2463 0.3435 0.3305 0.061 Uiso 1 1 calc R
H13B H -0.1388 0.2340 0.2803 0.061 Uiso 1 1 calc R
H13C H -0.1439 0.3743 0.2310 0.061 Uiso 1 1 calc R
C14 C 0.3033(5) 0.3747(4) 0.3003(3) 0.0339(10) Uani 1 1 d .
H14 H 0.3338 0.3111 0.3487 0.041 Uiso 1 1 calc R
C15 C 0.2350(6) 0.4956(5) 0.3427(4) 0.0523(15) Uani 1 1 d .
H15A H 0.1444 0.4797 0.3905 0.063 Uiso 1 1 calc R
H15B H 0.2074 0.5608 0.2963 0.063 Uiso 1 1 calc R
H15C H 0.3101 0.5228 0.3683 0.063 Uiso 1 1 calc R
C16 C 0.4454(5) 0.3958(5) 0.2265(4) 0.0508(13) Uani 1 1 d .
H16A H 0.5139 0.4357 0.2493 0.061 Uiso 1 1 calc R
H16B H 0.4173 0.4496 0.1747 0.061 Uiso 1 1 calc R
H16C H 0.4966 0.3156 0.2080 0.061 Uiso 1 1 calc R
C20 C 0.4816(5) -0.0155(4) 0.2126(3) 0.0300(9) Uani 1 1 d .
C21 C 0.3657(5) -0.0906(4) 0.2148(3) 0.0286(8) Uani 1 1 d .
C22 C 0.2585(5) -0.0850(4) 0.3019(3) 0.0271(8) Uani 1 1 d .
C23 C 0.3081(5) -0.0052(4) 0.3495(3) 0.0286(9) Uani 1 1 d .
C24 C 0.4452(5) 0.0383(4) 0.2948(3) 0.0326(10) Uani 1 1 d .
C25 C 0.6210(5) -0.0024(5) 0.1392(4) 0.0460(12) Uani 1 1 d .
H25A H 0.7053 -0.0608 0.1552 0.055 Uiso 1 1 calc R
H25B H 0.6465 0.0830 0.1310 0.055 Uiso 1 1 calc R
H25C H 0.6031 -0.0205 0.0830 0.055 Uiso 1 1 calc R
C26 C 0.3659(6) -0.1739(4) 0.1467(4) 0.0416(12) Uani 1 1 d .
H26A H 0.4219 -0.2553 0.1611 0.050 Uiso 1 1 calc R
H26B H 0.4146 -0.1364 0.0864 0.050 Uiso 1 1 calc R
H26C H 0.2611 -0.1844 0.1481 0.050 Uiso 1 1 calc R
C27 C 0.1268(5) -0.1581(4) 0.3369(3) 0.0390(11) Uani 1 1 d .
H27A H 0.1589 -0.2375 0.3701 0.047 Uiso 1 1 calc R
H27B H 0.0892 -0.1739 0.2863 0.047 Uiso 1 1 calc R
H27C H 0.0457 -0.1108 0.3772 0.047 Uiso 1 1 calc R
C28 C 0.2483(6) 0.0089(5) 0.4471(3) 0.0415(11) Uani 1 1 d .
H28A H 0.3027 -0.0553 0.4833 0.050 Uiso 1 1 calc R
H28B H 0.1398 -0.0001 0.4646 0.050 Uiso 1 1 calc R
H28C H 0.2633 0.0914 0.4575 0.050 Uiso 1 1 calc R
C29 C 0.5516(5) 0.1031(5) 0.3264(4) 0.0453(13) Uani 1 1 d .
H29A H 0.6268 0.0410 0.3490 0.054 Uiso 1 1 calc R
H29B H 0.4937 0.1513 0.3747 0.054 Uiso 1 1 calc R
H29C H 0.6034 0.1591 0.2759 0.054 Uiso 1 1 calc R
S3 S 0.73358(15) 0.72351(12) 0.39929(10) 0.0431(3) Uani 1 1 d .
F31 F 0.4636(4) 0.7153(4) 0.3770(4) 0.0918(15) Uani 1 1 d .
F32 F 0.6444(5) 0.6327(5) 0.2785(3) 0.0945(15) Uani 1 1 d .
F33 F 0.5817(4) 0.5370(3) 0.4101(3) 0.0715(11) Uani 1 1 d .
O31 O 0.8642(4) 0.6322(4) 0.3938(3) 0.0591(11) Uani 1 1 d .
O32 O 0.6547(6) 0.7463(5) 0.4888(3) 0.0824(15) Uani 1 1 d .
O33 O 0.7527(5) 0.8299(4) 0.3344(4) 0.0745(14) Uani 1 1 d .
C30 C 0.6007(6) 0.6483(5) 0.3649(4) 0.0507(14) Uani 1 1 d .

loop_
_atom_site_aniso_label
_atom_site_aniso_U_11
_atom_site_aniso_U_22
_atom_site_aniso_U_33
_atom_site_aniso_U_23
_atom_site_aniso_U_13
_atom_site_aniso_U_12
Ir 0.02394(8) 0.02127(8) 0.02596(8) -0.00595(6) -0.00510(7) -0.00180(5)
S1 0.0495(7) 0.0342(6) 0.0275(6) -0.0065(5) 0.0017(5) 0.0047(5)
P 0.0228(5) 0.0217(5) 0.0249(5) -0.0043(4) -0.0040(4) -0.0024(4)
O 0.049(2) 0.051(2) 0.073(3) -0.007(2) -0.035(2) -0.0102(18)
C1 0.053(3) 0.042(3) 0.031(2) -0.002(2) -0.005(2) -0.005(2)
C2 0.036(2) 0.032(2) 0.033(2) 0.0002(19) -0.006(2) -0.0059(19)
C3 0.031(2) 0.024(2) 0.031(2) -0.0016(17) -0.0083(18) -0.0046(17)
C3A 0.038(2) 0.031(2) 0.033(2) -0.0013(18) -0.013(2) -0.0085(18)
C4 0.042(3) 0.028(2) 0.038(3) -0.0037(19) -0.013(2) -0.0019(19)
C5 0.057(3) 0.030(2) 0.062(4) -0.006(2) -0.026(3) 0.002(2)
C6 0.078(4) 0.031(3) 0.058(4) 0.008(3) -0.033(3) -0.005(3)
C7 0.077(4) 0.037(3) 0.036(3) 0.008(2) -0.018(3) -0.009(3)
C7A 0.049(3) 0.031(2) 0.036(3) 0.000(2) -0.011(2) -0.007(2)
C10 0.036(2) 0.021(2) 0.054(3) -0.0030(19) -0.019(2) -0.0029(17)
C11 0.028(2) 0.028(2) 0.031(2) -0.0044(18) -0.0016(18) 0.0014(17)
C12 0.047(3) 0.060(4) 0.042(3) 0.009(3) 0.011(3) 0.006(3)
C13 0.024(2) 0.063(4) 0.068(4) -0.029(3) -0.002(2) -0.005(2)
C14 0.034(2) 0.028(2) 0.047(3) -0.012(2) -0.022(2) 0.0003(18)
C15 0.051(3) 0.037(3) 0.084(4) -0.031(3) -0.035(3) 0.004(2)
C16 0.031(2) 0.045(3) 0.081(4) -0.010(3) -0.014(3) -0.014(2)
C20 0.026(2) 0.027(2) 0.036(2) -0.0021(19) -0.0078(19) 0.0014(16)
C21 0.033(2) 0.0212(19) 0.031(2) -0.0054(17) -0.0079(18) 0.0029(16)
C22 0.028(2) 0.0245(19) 0.028(2) -0.0026(16) -0.0091(17) 0.0014(16)
C23 0.033(2) 0.0190(19) 0.033(2) -0.0047(17) -0.0093(18) 0.0029(16)
C24 0.029(2) 0.028(2) 0.040(3) -0.0087(19) -0.0090(19) 0.0035(17)
C25 0.025(2) 0.051(3) 0.055(3) -0.010(3) 0.002(2) 0.000(2)
C26 0.049(3) 0.036(3) 0.044(3) -0.020(2) -0.014(2) 0.002(2)
C27 0.041(3) 0.032(2) 0.042(3) 0.000(2) -0.005(2) -0.012(2)
C28 0.053(3) 0.042(3) 0.028(2) -0.006(2) -0.010(2) 0.000(2)
C29 0.034(3) 0.039(3) 0.073(4) -0.018(3) -0.028(3) 0.002(2)
S3 0.0429(7) 0.0372(6) 0.0540(8) -0.0191(6) -0.0148(6) 0.0001(5)
F31 0.050(2) 0.069(2) 0.166(5) -0.011(3) -0.053(3) 0.0062(18)
F32 0.107(3) 0.139(4) 0.059(3) -0.029(3) -0.028(3) -0.049(3)
F33 0.068(2) 0.0476(19) 0.099(3) -0.0073(19) -0.014(2) -0.0197(17)
O31 0.049(2) 0.056(2) 0.078(3) -0.017(2) -0.029(2) 0.0097(18)
O32 0.081(3) 0.101(4) 0.070(3) -0.056(3) -0.009(3) 0.007(3)
O33 0.068(3) 0.044(2) 0.109(4) 0.012(2) -0.027(3) -0.011(2)
C30 0.048(3) 0.045(3) 0.065(4) -0.010(3) -0.023(3) -0.003(2)

loop_
_atom_type_symbol
_atom_type_description
_atom_type_scat_dispersion_real
_atom_type_scat_dispersion_imag
_atom_type_scat_source
C C 0.0033 0.0016 'International Tables Vol C Tables 4.2.6.8 and 6.1.1.4'
H H 0.0000 0.0000 'International Tables Vol C Tables 4.2.6.8 and 6.1.1.4'
O O 0.0106 0.0060 'International Tables Vol C Tables 4.2.6.8 and 6.1.1.4'
F F 0.0171 0.0103 'International Tables Vol C Tables 4.2.6.8 and 6.1.1.4'
P P 0.1023 0.0942 'International Tables Vol C Tables 4.2.6.8 and 6.1.1.4'
S S 0.1246 0.1234 'International Tables Vol C Tables 4.2.6.8 and 6.1.1.4'
Ir Ir -1.4442 7.9887 'International Tables Vol C Tables 4.2.6.8 and 6.1.1.4'

loop_
_geom_angle_atom_site_label_1
_geom_angle_atom_site_label_2
_geom_angle_atom_site_label_3
_geom_angle
C10 Ir C22 92.50(17)
C10 Ir C21 100.28(17)
C22 Ir C21 38.10(15)
C10 Ir C23 119.49(19)
C22 Ir C23 36.86(15)
C21 Ir C23 62.42(15)
C10 Ir C20 135.40(17)
C22 Ir C20 61.89(15)
C21 Ir C20 37.00(15)
C23 Ir C20 61.19(15)
C10 Ir C24 153.87(19)
C22 Ir C24 61.56(16)
C21 Ir C24 61.88(16)
C23 Ir C24 36.64(16)
C20 Ir C24 36.42(15)
C10 Ir P 91.69(13)
C22 Ir P 136.22(11)
C21 Ir P 166.61(11)
C23 Ir P 106.41(10)
C20 Ir P 132.43(11)
C24 Ir P 104.82(11)
C10 Ir S1 87.63(16)
C22 Ir S1 138.43(11)
C21 Ir S1 101.06(12)
C23 Ir S1 149.29(12)
C20 Ir S1 89.76(11)
C24 Ir S1 113.40(13)
P Ir S1 85.28(4)
C2 S1 Ir 103.08(16)
C3 P C11 107.3(2)
C3 P C14 106.1(2)
C11 P C14 106.5(2)
C3 P Ir 104.64(14)
C11 P Ir 118.67(14)
C14 P Ir 112.86(14)
C2 C1 C7A 101.2(4)
C3 C2 C1 112.1(4)
C3 C2 S1 125.4(4)
C1 C2 S1 122.5(4)
C2 C3 C3A 108.4(4)
C2 C3 P 117.9(3)
C3A C3 P 133.0(3)
C4 C3A C7A 120.3(4)
C4 C3A C3 131.4(4)
C7A C3A C3 108.3(4)
C3A C4 C5 117.6(5)
C6 C5 C4 122.1(5)
C5 C6 C7 120.5(5)
C7A C7 C6 118.7(5)
C7 C7A C3A 120.7(5)
C7 C7A C1 129.4(5)
C3A C7A C1 109.9(4)
O C10 Ir 173.2(4)
C12 C11 C13 112.3(4)
C12 C11 P 111.5(3)
C13 C11 P 113.0(3)
C16 C14 C15 110.8(4)
C16 C14 P 109.4(3)
C15 C14 P 113.5(3)
C24 C20 C21 108.6(4)
C24 C20 C25 125.9(4)
C21 C20 C25 125.4(4)
C24 C20 Ir 72.0(2)
C21 C20 Ir 69.6(2)
C25 C20 Ir 127.1(3)
C20 C21 C22 106.8(4)
C20 C21 C26 126.7(4)
C22 C21 C26 125.9(4)
C20 C21 Ir 73.4(2)
C22 C21 Ir 70.9(2)
C26 C21 Ir 127.5(3)
C23 C22 C21 108.0(4)
C23 C22 C27 126.4(4)
C21 C22 C27 125.5(4)
C23 C22 Ir 72.6(2)
C21 C22 Ir 71.0(2)
C27 C22 Ir 125.5(3)
C22 C23 C24 108.6(4)
C22 C23 C28 125.7(4)
C24 C23 C28 124.5(4)
C22 C23 Ir 70.6(2)
C24 C23 Ir 72.9(3)
C28 C23 Ir 132.6(3)
C20 C24 C23 107.9(4)
C20 C24 C29 124.9(4)
C23 C24 C29 125.6(4)
C20 C24 Ir 71.6(2)
C23 C24 Ir 70.5(2)
C29 C24 Ir 134.3(3)
O33 S3 O31 114.6(3)
O33 S3 O32 115.9(3)
O31 S3 O32 115.1(3)
O33 S3 C30 102.9(3)
O31 S3 C30 103.3(2)
O32 S3 C30 102.3(3)
F33 C30 F32 106.3(5)
F33 C30 F31 106.8(5)
F32 C30 F31 107.0(5)
F33 C30 S3 112.9(4)
F32 C30 S3 112.1(4)
F31 C30 S3 111.3(4)

loop_
_geom_bond_atom_site_label_1
_geom_bond_atom_site_label_2
_geom_bond_distance
Ir C10 1.887(5)
Ir C22 2.232(4)
Ir C21 2.234(4)
Ir C23 2.258(4)
Ir C20 2.284(4)
Ir C24 2.289(4)
Ir P 2.3497(10)
Ir S1 2.3776(12)
S1 C2 1.734(5)
P C3 1.792(4)
P C11 1.835(4)
P C14 1.851(4)
O C10 1.119(5)
C1 C2 1.519(6)
C1 C7A 1.521(7)
C2 C3 1.351(6)
C3 C3A 1.482(6)
C3A C4 1.389(6)
C3A C7A 1.399(6)
C4 C5 1.398(7)
C5 C6 1.356(8)
C6 C7 1.393(8)
C7 C7A 1.380(7)
C11 C12 1.515(7)
C11 C13 1.526(7)
C14 C16 1.520(7)
C14 C15 1.547(6)
C20 C24 1.429(6)
C20 C21 1.434(6)
C20 C25 1.489(6)
C21 C22 1.458(6)
C21 C26 1.502(6)
C22 C23 1.420(6)
C22 C27 1.493(6)
C23 C24 1.430(6)
C23 C28 1.496(6)
C24 C29 1.505(6)
S3 O33 1.412(5)
S3 O31 1.431(4)
S3 O32 1.433(5)
S3 C30 1.798(6)
F31 C30 1.339(7)
F32 C30 1.325(7)
F33 C30 1.318(7)

loop_
_geom_torsion_atom_site_label_1
_geom_torsion_atom_site_label_2
_geom_torsion_atom_site_label_3
_geom_torsion_atom_site_label_4
_geom_torsion
C10 Ir S1 C2 77.9(2)
C22 Ir S1 C2 168.9(2)
C21 Ir S1 C2 177.9(2)
C23 Ir S1 C2 -128.6(3)
C20 Ir S1 C2 -146.7(2)
C24 Ir S1 C2 -118.2(2)
P Ir S1 C2 -14.05(17)
C10 Ir P C3 -70.9(2)
C22 Ir P C3 -166.3(2)
C21 Ir P C3 135.6(5)
C23 Ir P C3 167.66(19)
C20 Ir P C3 102.0(2)
C24 Ir P C3 129.59(19)
S1 Ir P C3 16.61(15)
C10 Ir P C11 48.6(2)
C22 Ir P C11 -46.8(2)
C21 Ir P C11 -104.9(5)
C23 Ir P C11 -72.9(2)
C20 Ir P C11 -138.6(2)
C24 Ir P C11 -110.9(2)
S1 Ir P C11 136.10(17)
C10 Ir P C14 174.3(2)
C22 Ir P C14 78.9(2)
C21 Ir P C14 20.7(6)
C23 Ir P C14 52.8(2)
C20 Ir P C14 -12.9(2)
C24 Ir P C14 14.7(2)
S1 Ir P C14 -98.25(18)
C7A C1 C2 C3 1.6(6)
C7A C1 C2 S1 -176.8(3)
Ir S1 C2 C3 8.6(5)
Ir S1 C2 C1 -173.2(4)
C1 C2 C3 C3A -0.7(6)
S1 C2 C3 C3A 177.6(3)
C1 C2 C3 P -172.2(3)
S1 C2 C3 P 6.1(6)
C11 P C3 C2 -144.3(4)
C14 P C3 C2 102.1(4)
Ir P C3 C2 -17.4(4)
C11 P C3 C3A 46.7(5)
C14 P C3 C3A -66.8(5)
Ir P C3 C3A 173.6(4)
C2 C3 C3A C4 177.7(5)
P C3 C3A C4 -12.6(8)
C2 C3 C3A C7A -0.5(5)
P C3 C3A C7A 169.2(4)
C7A C3A C4 C5 -2.0(7)
C3 C3A C4 C5 -180.0(5)
C3A C4 C5 C6 0.9(8)
C4 C5 C6 C7 -0.1(9)
C5 C6 C7 C7A 0.3(9)
C6 C7 C7A C3A -1.3(8)
C6 C7 C7A C1 177.6(6)
C4 C3A C7A C7 2.2(7)
C3 C3A C7A C7 -179.4(5)
C4 C3A C7A C1 -176.9(4)
C3 C3A C7A C1 1.5(5)
C2 C1 C7A C7 179.2(5)
C2 C1 C7A C3A -1.8(5)
C22 Ir C10 O -38(4)
C21 Ir C10 O 0(4)
C23 Ir C10 O -64(4)
C20 Ir C10 O 13(4)
C24 Ir C10 O -45(4)
P Ir C10 O -174(4)
S1 Ir C10 O 100(4)
C3 P C11 C12 -178.9(4)
C14 P C11 C12 -65.6(4)
Ir P C11 C12 63.0(4)
C3 P C11 C13 53.5(4)
C14 P C11 C13 166.7(4)
Ir P C11 C13 -64.7(4)
C3 P C14 C16 -44.6(4)
C11 P C14 C16 -158.7(3)
Ir P C14 C16 69.4(3)
C3 P C14 C15 79.8(4)
C11 P C14 C15 -34.3(4)
Ir P C14 C15 -166.2(4)
C10 Ir C20 C24 -141.2(3)
C22 Ir C20 C24 -79.3(3)
C21 Ir C20 C24 -118.6(4)
C23 Ir C20 C24 -37.2(3)
P Ir C20 C24 49.0(3)
S1 Ir C20 C24 132.4(2)
C10 Ir C20 C21 -22.6(4)
C22 Ir C20 C21 39.3(2)
C23 Ir C20 C21 81.5(3)
C24 Ir C20 C21 118.6(4)
P Ir C20 C21 167.7(2)
S1 Ir C20 C21 -108.9(2)
C10 Ir C20 C25 97.0(5)
C22 Ir C20 C25 158.9(5)
C21 Ir C20 C25 119.6(5)
C23 Ir C20 C25 -158.9(5)
C24 Ir C20 C25 -121.8(5)
P Ir C20 C25 -72.7(4)
S1 Ir C20 C25 10.6(4)
C24 C20 C21 C22 -1.7(4)
C25 C20 C21 C22 174.9(4)
Ir C20 C21 C22 -63.4(3)
C24 C20 C21 C26 -173.6(4)
C25 C20 C21 C26 3.1(7)
Ir C20 C21 C26 124.7(4)
C24 C20 C21 Ir 61.7(3)
C25 C20 C21 Ir -121.6(4)
C10 Ir C21 C20 164.1(3)
C22 Ir C21 C20 -115.1(4)
C23 Ir C21 C20 -77.9(3)
C24 Ir C21 C20 -36.2(3)
P Ir C21 C20 -42.8(6)
S1 Ir C21 C20 74.5(2)
C10 Ir C21 C22 -80.8(3)
C23 Ir C21 C22 37.2(2)
C20 Ir C21 C22 115.1(4)
C24 Ir C21 C22 78.8(3)
P Ir C21 C22 72.2(6)
S1 Ir C21 C22 -170.4(2)
C10 Ir C21 C26 40.3(4)
C22 Ir C21 C26 121.1(5)
C23 Ir C21 C26 158.3(5)
C20 Ir C21 C26 -123.8(5)
C24 Ir C21 C26 -160.1(5)
P Ir C21 C26 -166.7(3)
S1 Ir C21 C26 -49.3(4)
C20 C21 C22 C23 1.5(4)
C26 C21 C22 C23 173.4(4)
Ir C21 C22 C23 -63.6(3)
C20 C21 C22 C27 -174.3(4)
C26 C21 C22 C27 -2.4(7)
Ir C21 C22 C27 120.6(4)
C20 C21 C22 Ir 65.1(3)
C26 C21 C22 Ir -123.0(4)
C10 Ir C22 C23 -139.7(3)
C21 Ir C22 C23 116.7(3)
C20 Ir C22 C23 78.6(3)
C24 Ir C22 C23 37.0(2)
P Ir C22 C23 -44.7(3)
S1 Ir C22 C23 131.0(2)
C10 Ir C22 C21 103.5(3)
C23 Ir C22 C21 -116.7(3)
C20 Ir C22 C21 -38.2(2)
C24 Ir C22 C21 -79.7(3)
P Ir C22 C21 -161.42(19)
S1 Ir C22 C21 14.3(3)
C10 Ir C22 C27 -17.1(4)
C21 Ir C22 C27 -120.6(5)
C23 Ir C22 C27 122.7(5)
C20 Ir C22 C27 -158.8(4)
C24 Ir C22 C27 159.6(4)
P Ir C22 C27 78.0(4)
S1 Ir C22 C27 -106.3(4)
C21 C22 C23 C24 -0.8(5)
C27 C22 C23 C24 175.1(4)
Ir C22 C23 C24 -63.4(3)
C21 C22 C23 C28 -168.3(4)
C27 C22 C23 C28 7.5(7)
Ir C22 C23 C28 129.1(4)
C21 C22 C23 Ir 62.6(3)
C27 C22 C23 Ir -121.6(4)
C10 Ir C23 C22 47.9(3)
C21 Ir C23 C22 -38.4(2)
C20 Ir C23 C22 -80.6(3)
C24 Ir C23 C22 -117.6(3)
P Ir C23 C22 149.5(2)
S1 Ir C23 C22 -101.3(3)
C10 Ir C23 C24 165.4(3)
C22 Ir C23 C24 117.6(3)
C21 Ir C23 C24 79.1(3)
C20 Ir C23 C24 36.9(2)
P Ir C23 C24 -92.9(2)
S1 Ir C23 C24 16.2(4)
C10 Ir C23 C28 -73.2(5)
C22 Ir C23 C28 -121.0(5)
C21 Ir C23 C28 -159.5(5)
C20 Ir C23 C28 158.3(5)
C24 Ir C23 C28 121.4(5)
P Ir C23 C28 28.5(5)
S1 Ir C23 C28 137.6(4)
C21 C20 C24 C23 1.3(5)
C25 C20 C24 C23 -175.4(4)
Ir C20 C24 C23 61.5(3)
C21 C20 C24 C29 168.0(4)
C25 C20 C24 C29 -8.6(7)
Ir C20 C24 C29 -131.8(5)
C21 C20 C24 Ir -60.2(3)
C25 C20 C24 Ir 123.1(4)
C22 C23 C24 C20 -0.3(5)
C28 C23 C24 C20 167.4(4)
Ir C23 C24 C20 -62.2(3)
C22 C23 C24 C29 -166.9(4)
C28 C23 C24 C29 0.8(7)
Ir C23 C24 C29 131.2(4)
C22 C23 C24 Ir 61.9(3)
C28 C23 C24 Ir -130.4(4)
C10 Ir C24 C20 87.7(5)
C22 Ir C24 C20 80.3(3)
C21 Ir C24 C20 36.8(2)
C23 Ir C24 C20 117.5(4)
P Ir C24 C20 -144.8(2)
S1 Ir C24 C20 -53.5(3)
C10 Ir C24 C23 -29.8(5)
C22 Ir C24 C23 -37.2(2)
C21 Ir C24 C23 -80.7(3)
C20 Ir C24 C23 -117.5(4)
P Ir C24 C23 97.7(2)
S1 Ir C24 C23 -171.1(2)
C10 Ir C24 C29 -151.0(5)
C22 Ir C24 C29 -158.4(6)
C21 Ir C24 C29 158.1(6)
C23 Ir C24 C29 -121.2(6)
C20 Ir C24 C29 121.3(6)
P Ir C24 C29 -23.5(5)
S1 Ir C24 C29 67.7(5)
O33 S3 C30 F33 171.6(4)
O31 S3 C30 F33 52.0(5)
O32 S3 C30 F33 -67.8(5)
O33 S3 C30 F32 51.5(5)
O31 S3 C30 F32 -68.0(5)
O32 S3 C30 F32 172.1(5)
O33 S3 C30 F31 -68.3(5)
O31 S3 C30 F31 172.2(5)
O32 S3 C30 F31 52.3(5)
